data_1569708
loop_
_publ_author_name
'Mandal, Arnab'
'Gupta, Shresth'
'Dutta, Supriti'
'Pati, Swapan K.'
'Bhattacharyya, Sayan'

_publ_section_title
;
 Transition from Dion-Jacobson hybrid layered double perovskites to 1D
 perovskites for ultraviolet to visible photodetection.
;
_journal_issue 36
_journal_name_full 'Chemical science'
_journal_page_first 9770
_journal_page_last 9779
_journal_paper_doi 10.1039/d3sc01919e
_journal_volume 14
_journal_year 2023
_chemical_formula_moiety 'Ag Br8 Sb, 2(C4 H14 N2)'
_chemical_formula_sum 'C8 H28 Ag Br8 N4 Sb'
_chemical_formula_weight 1049.24
_chemical_name_systematic BDAAGSBBR8
_space_group_crystal_system triclinic
_space_group_IT_number 2
_space_group_name_Hall '-P 1'
_space_group_name_H-M_alt 'P -1'
_atom_sites_solution_hydrogens geom
_atom_sites_solution_primary dual
_audit_creation_date 2022-09-13
_audit_creation_method
;
Olex2 1.5
(compiled 2021.11.18 svn.ra9532c28 for OlexSys, GUI svn.r6429)
;
_audit_update_record
;
2023-04-13 deposited with the CCDC.	2023-08-22 downloaded from the CCDC.
;
_cell_angle_alpha 101.514(2)
_cell_angle_beta 91.816(3)
_cell_angle_gamma 90.723(2)
_cell_formula_units_Z 1
_cell_length_a 8.0594(3)
_cell_length_b 8.1066(2)
_cell_length_c 9.6165(3)
_cell_measurement_reflns_used 10091
_cell_measurement_temperature 100.00(10)
_cell_measurement_theta_max 26.8990
_cell_measurement_theta_min 2.1540
_cell_volume 615.22(3)
_computing_cell_refinement 'CrysAlisPro 1.171.42.58a (Rigaku OD, 2022)'
_computing_data_collection 'CrysAlisPro 1.171.42.58a (Rigaku OD, 2022)'
_computing_data_reduction 'CrysAlisPro 1.171.42.58a (Rigaku OD, 2022)'
_computing_molecular_graphics 'Olex2 1.5 (Dolomanov et al., 2009)'
_computing_publication_material 'Olex2 1.5 (Dolomanov et al., 2009)'
_computing_structure_refinement 'SHELXL 2018/3 (Sheldrick, 2015)'
_computing_structure_solution 'SHELXT 2014/4 (Sheldrick, 2014)'
_diffrn_ambient_environment N~2~
_diffrn_ambient_temperature 100.00(10)
_diffrn_detector 'Hybrid Pixel Array Detector'
_diffrn_detector_area_resol_mean 10.0000
_diffrn_detector_type HyPix3000
_diffrn_measured_fraction_theta_full 0.999
_diffrn_measured_fraction_theta_max 0.964
_diffrn_measurement_details
;
List of Runs (angles in degrees, time in seconds):

  # Type    Start    End  Width  t~exp~   \w     \q     \k     \f   Frames
#--------------------------------------------------------------------------
  1  \w     33.00  88.00   0.50    1.40    --   12.17-167.00 -83.00  110
  2  \w      6.00  58.00   0.50    1.40    --   12.17-116.00  63.00  104
  3  \w    -29.00  56.00   0.50    1.40    --  -12.01  38.00 120.00  170
  4  \w    -23.00  24.00   0.50    1.40    --  -12.01 -99.00  30.00   94
  5  \w    -29.00  56.00   0.50    1.40    --  -12.01  38.00 -30.00  170
  6  \w    -82.00  16.00   0.50    1.40    --  -12.01 -77.00 150.00  196
  7  \w    -86.00   5.00   0.50    1.40    --  -12.01 -19.00 -30.00  182
  8  \w    -86.00   5.00   0.50    1.40    --  -12.01 -19.00-120.00  182
  9  \w    -80.00   5.00   0.50    1.40    --  -12.01 -38.00-180.00  170
 10  \w    -23.00  24.00   0.50    1.40    --  -12.01 -99.00 -30.00   94
 11  \w    -23.00  24.00   0.50    1.40    --  -12.01 -99.00-150.00   94
 12  \w    -23.00  24.00   0.50    1.40    --  -12.01 -99.00 -90.00   94
 13  \w     12.00  64.00   0.50    1.40    --   12.17-125.00 150.00  104
 14  \w    -23.00  49.00   0.50    1.40    --   12.17 -99.00 -60.00  144
 15  \w    -62.00   5.00   0.50    1.40    --   12.17 -19.00-150.00  134
 16  \w    -62.00   5.00   0.50    1.40    --   12.17 -19.00   0.00  134
 17  \w     -5.00  80.00   0.50    1.40    --   12.17  38.00  90.00  170
 18  \w     12.00  64.00   0.50    1.40    --   12.17-125.00   0.00  104
 19  \w     -5.00  80.00   0.50    1.40    --   12.17  38.00 150.00  170
 20  \w    -62.00   5.00   0.50    1.40    --   12.17 -19.00 120.00  134
 21  \w     12.00  64.00   0.50    1.40    --   12.17-125.00  60.00  104
 22  \w    -62.00   5.00   0.50    1.40    --   12.17 -19.00 150.00  134
 23  \w     12.00  64.00   0.50    1.40    --   12.17-125.00-180.00  104
 24  \w    -80.00  -2.00   0.50    1.40    --  -12.01 -38.00-120.00  156
 25  \w     12.00  64.00   0.50    1.40    --   12.17-125.00 -90.00  104
 26  \w    -10.00  80.00   0.50    1.40    --   12.17  57.00-180.00  180
;
_diffrn_measurement_device 'four-circle diffractometer'
_diffrn_measurement_device_type 'XtaLAB Synergy, Dualflex, HyPix3000'
_diffrn_measurement_method '\w scans'
_diffrn_orient_matrix_type 'CrysAlisPro convention (1999,Acta A55,543-557)'
_diffrn_orient_matrix_UB_11 0.0806007000
_diffrn_orient_matrix_UB_12 0.0172357000
_diffrn_orient_matrix_UB_13 -0.0217247000
_diffrn_orient_matrix_UB_21 0.0309424000
_diffrn_orient_matrix_UB_22 0.0090064000
_diffrn_orient_matrix_UB_23 0.0710447000
_diffrn_orient_matrix_UB_31 0.0173884000
_diffrn_orient_matrix_UB_32 -0.0871672000
_diffrn_orient_matrix_UB_33 -0.0123991000
_diffrn_radiation_monochromator mirror
_diffrn_radiation_probe x-ray
_diffrn_radiation_type 'Mo K\a'
_diffrn_radiation_wavelength 0.71073
_diffrn_reflns_av_R_equivalents 0.1846
_diffrn_reflns_av_unetI/netI 0.0958
_diffrn_reflns_Laue_measured_fraction_full 0.999
_diffrn_reflns_Laue_measured_fraction_max 0.964
_diffrn_reflns_limit_h_max 10
_diffrn_reflns_limit_h_min -10
_diffrn_reflns_limit_k_max 10
_diffrn_reflns_limit_k_min -10
_diffrn_reflns_limit_l_max 12
_diffrn_reflns_limit_l_min -12
_diffrn_reflns_number 16431
_diffrn_reflns_point_group_measured_fraction_full 0.999
_diffrn_reflns_point_group_measured_fraction_max 0.964
_diffrn_reflns_theta_full 25.242
_diffrn_reflns_theta_max 27.019
_diffrn_reflns_theta_min 2.163
_diffrn_source 'micro-focus sealed X-ray tube'
_diffrn_source_type 'PhotonJet (Mo) X-ray Source'
_exptl_absorpt_coefficient_mu 14.884
_exptl_absorpt_correction_T_max 1.00000
_exptl_absorpt_correction_T_min 0.05795
_exptl_absorpt_correction_type multi-scan
_exptl_absorpt_process_details
;
CrysAlisPro 1.171.42.58a (Rigaku Oxford Diffraction, 2022)
Empirical absorption correction using spherical harmonics,
implemented in SCALE3 ABSPACK scaling algorithm.
;
_exptl_crystal_colour 'metallic yellowish yellow'
_exptl_crystal_colour_lustre metallic
_exptl_crystal_colour_modifier yellowish
_exptl_crystal_colour_primary yellow
_exptl_crystal_density_diffrn 2.832
_exptl_crystal_description irregular
_exptl_crystal_F_000 482
_exptl_crystal_size_max 0.3
_exptl_crystal_size_mid 0.2
_exptl_crystal_size_min 0.05
_refine_diff_density_max 2.703
_refine_diff_density_min -2.626
_refine_diff_density_rms 0.458
_refine_ls_extinction_coef 0.0080(11)
_refine_ls_extinction_expression Fc^*^=kFc[1+0.001xFc^2^\l^3^/sin(2\q)]^-1/4^
_refine_ls_extinction_method 'SHELXL-2018/3 (Sheldrick 2018)'
_refine_ls_goodness_of_fit_ref 1.058
_refine_ls_hydrogen_treatment constr
_refine_ls_matrix_type full
_refine_ls_number_parameters 106
_refine_ls_number_reflns 2604
_refine_ls_number_restraints 0
_refine_ls_restrained_S_all 1.058
_refine_ls_R_factor_all 0.0723
_refine_ls_R_factor_gt 0.0628
_refine_ls_shift/su_max 0.000
_refine_ls_shift/su_mean 0.000
_refine_ls_structure_factor_coef Fsqd
_refine_ls_weighting_details 'w=1/[\s^2^(Fo^2^)+(0.0886P)^2^] where P=(Fo^2^+2Fc^2^)/3'
_refine_ls_weighting_scheme calc
_refine_ls_wR_factor_gt 0.1463
_refine_ls_wR_factor_ref 0.1529
_reflns_Friedel_coverage 0.000
_reflns_number_gt 2147
_reflns_number_total 2604
_reflns_threshold_expression 'I > 2\s(I)'
_cod_data_source_file d3sc01919e2.cif
_cod_data_source_block sg-coll-small_auto
_cod_depositor_comments 'Adding full bibliography for 1569708--1569711.cif.'
_cod_database_code 1569708
_shelx_shelxl_version_number 2018/3
_chemical_oxdiff_formula 'C H N Ag Sb Br'
_chemical_oxdiff_usercomment 100K
_shelx_space_group_comment
;
The symmetry employed for this shelxl refinement is uniquely defined
by the following loop, which should always be used as a source of
symmetry information in preference to the above space-group names.
They are only intended as comments.
;
_shelx_estimated_absorpt_t_max 0.523
_shelx_estimated_absorpt_t_min 0.095
_olex2_refinement_description
;
1. Fixed Uiso
 At 1.2 times of:
  All C(H,H) groups, All N(H,H,H) groups
2.a Secondary CH2 refined with riding coordinates:
 C009(H00K,H00L), C00A(H00D,H00E), C00B(H00F,H00G), C00C(H00M,H00N)
2.b Idealised Me refined as rotating group:
 N007(H00A,H00B,H00C), N008(H00H,H00I,H00J)
;
_olex2_submission_special_instructions 'No special instructions were received'
_oxdiff_exptl_absorpt_empirical_details
;
Empirical correction (ABSPACK) includes:
- Absorption correction using spherical harmonics
- Frame scaling
;
_oxdiff_exptl_absorpt_empirical_full_max 4.552
_oxdiff_exptl_absorpt_empirical_full_min 0.489

loop_
_space_group_symop_operation_xyz
'x, y, z'
'-x, -y, -z'

loop_
_atom_site_label
_atom_site_type_symbol
_atom_site_fract_x
_atom_site_fract_y
_atom_site_fract_z
_atom_site_U_iso_or_equiv
_atom_site_adp_type
_atom_site_occupancy
_atom_site_site_symmetry_order
_atom_site_calc_flag
_atom_site_refinement_flags_posn
_atom_site_refinement_flags_adp
_atom_site_refinement_flags_occupancy
_atom_site_disorder_assembly
_atom_site_disorder_group
Sb01 Sb 0.000000 0.000000 0.500000 0.0078(2) Uani 1 2 d S . P . .
Ag02 Ag 0.500000 0.500000 0.500000 0.0139(3) Uani 1 2 d S . P . .
Br03 Br 0.20932(10) 0.28285(10) 0.55222(9) 0.0127(3) Uani 1 1 d . . . . .
Br04 Br 0.55872(10) 0.54469(10) 0.77359(9) 0.0129(3) Uani 1 1 d . . . . .
Br05 Br -0.26719(11) 0.20147(10) 0.45386(9) 0.0133(3) Uani 1 1 d . . . . .
Br06 Br -0.06509(10) 0.04242(11) 0.78876(9) 0.0129(3) Uani 1 1 d . . . . .
N007 N 0.5217(9) 0.1146(9) 0.7507(8) 0.0151(17) Uani 1 1 d . . . . .
H00A H 0.472508 0.033778 0.681891 0.018 Uiso 1 1 calc R U . . .
H00B H 0.623263 0.079462 0.775389 0.018 Uiso 1 1 calc R U . . .
H00C H 0.533700 0.211400 0.717386 0.018 Uiso 1 1 calc R U . . .
N008 N 0.9643(9) 0.5820(9) 0.7389(8) 0.0163(17) Uani 1 1 d . . . . .
H00H H 1.007132 0.495035 0.676258 0.020 Uiso 1 1 calc R U . . .
H00I H 0.949801 0.671435 0.696028 0.020 Uiso 1 1 calc R U . . .
H00J H 0.864836 0.549546 0.767886 0.020 Uiso 1 1 calc R U . . .
C009 C 1.0800(10) 0.5023(10) 0.9598(9) 0.0114(18) Uani 1 1 d . . . . .
H00K H 1.174554 0.526974 1.029537 0.014 Uiso 1 1 calc R U . . .
H00L H 1.096882 0.389356 0.900659 0.014 Uiso 1 1 calc R U . . .
C00A C 0.4164(11) 0.1460(11) 0.8773(9) 0.0142(19) Uani 1 1 d . . . . .
H00D H 0.300393 0.161437 0.846234 0.017 Uiso 1 1 calc R U . . .
H00E H 0.454785 0.251747 0.941315 0.017 Uiso 1 1 calc R U . . .
C00B C 0.4203(10) 0.0061(11) 0.9583(9) 0.0137(19) Uani 1 1 d . . . . .
H00F H 0.400202 -0.101835 0.890413 0.016 Uiso 1 1 calc R U . . .
H00G H 0.327857 0.021050 1.024738 0.016 Uiso 1 1 calc R U . . .
C00C C 1.0819(11) 0.6312(11) 0.8651(10) 0.0156(19) Uani 1 1 d . . . . .
H00M H 1.050455 0.742113 0.920635 0.019 Uiso 1 1 calc R U . . .
H00N H 1.195789 0.642444 0.831935 0.019 Uiso 1 1 calc R U . . .

loop_
_atom_site_aniso_label
_atom_site_aniso_U_11
_atom_site_aniso_U_22
_atom_site_aniso_U_33
_atom_site_aniso_U_23
_atom_site_aniso_U_13
_atom_site_aniso_U_12
Sb01 0.0074(4) 0.0099(4) 0.0058(4) 0.0016(3) -0.0022(3) -0.0003(3)
Ag02 0.0154(5) 0.0182(5) 0.0080(5) 0.0032(4) -0.0048(4) -0.0013(4)
Br03 0.0130(5) 0.0138(5) 0.0115(5) 0.0040(4) -0.0059(4) -0.0049(4)
Br04 0.0127(5) 0.0178(5) 0.0074(5) 0.0013(4) -0.0043(3) -0.0001(4)
Br05 0.0133(5) 0.0157(5) 0.0113(5) 0.0036(4) -0.0025(3) 0.0045(4)
Br06 0.0126(5) 0.0191(5) 0.0066(5) 0.0018(4) -0.0013(3) 0.0001(4)
N007 0.014(4) 0.025(4) 0.007(4) 0.004(3) 0.007(3) 0.000(3)
N008 0.009(4) 0.018(4) 0.021(5) 0.004(3) -0.005(3) 0.002(3)
C009 0.013(4) 0.016(4) 0.005(4) 0.003(4) -0.001(3) 0.005(4)
C00A 0.017(5) 0.016(4) 0.010(5) 0.002(4) 0.001(4) 0.003(4)
C00B 0.010(4) 0.023(5) 0.008(4) 0.003(4) -0.002(4) 0.004(4)
C00C 0.013(4) 0.019(4) 0.015(5) 0.006(4) -0.005(4) -0.006(4)

loop_
_atom_type_symbol
_atom_type_description
_atom_type_scat_dispersion_real
_atom_type_scat_dispersion_imag
_atom_type_scat_source
C C 0.0033 0.0016 'International Tables Vol C Tables 4.2.6.8 and 6.1.1.4'
H H 0.0000 0.0000 'International Tables Vol C Tables 4.2.6.8 and 6.1.1.4'
Ag Ag -0.8971 1.1015 'International Tables Vol C Tables 4.2.6.8 and 6.1.1.4'
Br Br -0.2901 2.4595 'International Tables Vol C Tables 4.2.6.8 and 6.1.1.4'
N N 0.0061 0.0033 'International Tables Vol C Tables 4.2.6.8 and 6.1.1.4'
Sb Sb -0.5866 1.5461 'International Tables Vol C Tables 4.2.6.8 and 6.1.1.4'

loop_
_geom_angle_atom_site_label_1
_geom_angle_atom_site_label_2
_geom_angle_atom_site_label_3
_geom_angle
_geom_angle_site_symmetry_1
_geom_angle_site_symmetry_3
_geom_angle_publ_flag
Br03 Sb01 Br03 180.00(2) . 2_556 ?
Br03 Sb01 Br05 90.10(2) 2_556 . ?
Br03 Sb01 Br05 90.10(2) . 2_556 ?
Br03 Sb01 Br05 89.90(2) 2_556 2_556 ?
Br03 Sb01 Br05 89.90(2) . . ?
Br03 Sb01 Br06 88.97(3) . 2_556 ?
Br03 Sb01 Br06 91.03(2) 2_556 2_556 ?
Br03 Sb01 Br06 88.97(3) 2_556 . ?
Br03 Sb01 Br06 91.03(3) . . ?
Br05 Sb01 Br05 180.00(2) 2_556 . ?
Br05 Sb01 Br06 91.56(3) . . ?
Br05 Sb01 Br06 88.44(3) 2_556 . ?
Br05 Sb01 Br06 91.56(3) 2_556 2_556 ?
Br05 Sb01 Br06 88.44(3) . 2_556 ?
Br06 Sb01 Br06 180.0 2_556 . ?
Br03 Ag02 Br03 180.0 . 2_666 ?
Br03 Ag02 Br05 92.26(2) 2_666 2_566 ?
Br03 Ag02 Br05 87.74(2) 2_666 1_655 ?
Br03 Ag02 Br05 92.26(2) . 1_655 ?
Br03 Ag02 Br05 87.74(2) . 2_566 ?
Br04 Ag02 Br03 94.88(2) . 2_666 ?
Br04 Ag02 Br03 85.12(2) . . ?
Br04 Ag02 Br03 85.12(2) 2_666 2_666 ?
Br04 Ag02 Br03 94.88(2) 2_666 . ?
Br04 Ag02 Br04 180.0 . 2_666 ?
Br04 Ag02 Br05 89.98(2) . 1_655 ?
Br04 Ag02 Br05 90.02(2) 2_666 1_655 ?
Br04 Ag02 Br05 89.98(2) 2_666 2_566 ?
Br04 Ag02 Br05 90.02(2) . 2_566 ?
Br05 Ag02 Br05 180.0 2_566 1_655 ?
Sb01 Br03 Ag02 155.64(4) . . ?
Sb01 Br05 Ag02 159.14(3) . 1_455 ?
H00A N007 H00B 109.5 . . ?
H00A N007 H00C 109.5 . . ?
H00B N007 H00C 109.5 . . ?
C00A N007 H00A 109.5 . . ?
C00A N007 H00B 109.5 . . ?
C00A N007 H00C 109.5 . . ?
H00H N008 H00I 109.5 . . ?
H00H N008 H00J 109.5 . . ?
H00I N008 H00J 109.5 . . ?
C00C N008 H00H 109.5 . . ?
C00C N008 H00I 109.5 . . ?
C00C N008 H00J 109.5 . . ?
C009 C009 H00K 108.7 2_767 . ?
C009 C009 H00L 108.7 2_767 . ?
H00K C009 H00L 107.6 . . ?
C00C C009 C009 114.2(8) . 2_767 ?
C00C C009 H00K 108.7 . . ?
C00C C009 H00L 108.7 . . ?
N007 C00A H00D 108.9 . . ?
N007 C00A H00E 108.9 . . ?
N007 C00A C00B 113.2(7) . . ?
H00D C00A H00E 107.8 . . ?
C00B C00A H00D 108.9 . . ?
C00B C00A H00E 108.9 . . ?
C00A C00B C00B 115.2(9) . 2_657 ?
C00A C00B H00F 108.5 . . ?
C00A C00B H00G 108.5 . . ?
C00B C00B H00F 108.5 2_657 . ?
C00B C00B H00G 108.5 2_657 . ?
H00F C00B H00G 107.5 . . ?
N008 C00C C009 111.6(7) . . ?
N008 C00C H00M 109.3 . . ?
N008 C00C H00N 109.3 . . ?
C009 C00C H00M 109.3 . . ?
C009 C00C H00N 109.3 . . ?
H00M C00C H00N 108.0 . . ?

loop_
_geom_bond_atom_site_label_1
_geom_bond_atom_site_label_2
_geom_bond_distance
_geom_bond_site_symmetry_2
_geom_bond_publ_flag
Sb01 Br03 2.7830(8) . ?
Sb01 Br03 2.7830(8) 2_556 ?
Sb01 Br05 2.7962(8) . ?
Sb01 Br05 2.7962(8) 2_556 ?
Sb01 Br06 2.7964(9) . ?
Sb01 Br06 2.7964(9) 2_556 ?
Ag02 Br03 3.0270(8) 2_666 ?
Ag02 Br03 3.0270(8) . ?
Ag02 Br04 2.6103(8) 2_666 ?
Ag02 Br04 2.6102(8) . ?
Ag02 Br05 3.0517(8) 2_566 ?
Ag02 Br05 3.0517(8) 1_655 ?
N007 H00A 0.9100 . ?
N007 H00B 0.9100 . ?
N007 H00C 0.9100 . ?
N007 C00A 1.488(11) . ?
N008 H00H 0.9100 . ?
N008 H00I 0.9100 . ?
N008 H00J 0.9100 . ?
N008 C00C 1.501(10) . ?
C009 C009 1.529(17) 2_767 ?
C009 H00K 0.9900 . ?
C009 H00L 0.9900 . ?
C009 C00C 1.518(12) . ?
C00A H00D 0.9900 . ?
C00A H00E 0.9900 . ?
C00A C00B 1.498(12) . ?
C00B C00B 1.507(15) 2_657 ?
C00B H00F 0.9900 . ?
C00B H00G 0.9900 . ?
C00C H00M 0.9900 . ?
C00C H00N 0.9900 . ?

loop_
_geom_torsion_atom_site_label_1
_geom_torsion_atom_site_label_2
_geom_torsion_atom_site_label_3
_geom_torsion_atom_site_label_4
_geom_torsion
_geom_torsion_site_symmetry_1
_geom_torsion_site_symmetry_2
_geom_torsion_site_symmetry_3
_geom_torsion_site_symmetry_4
_geom_torsion_publ_flag
N007 C00A C00B C00B 72.5(12) . . . 2_657 ?
C009 C009 C00C N008 -70.0(12) 2_767 . . . ?
